data_4024189
loop_
_publ_author_name
'Jos\'e M. Concell\'on'
'Virginia del Solar'
'Santiago Garc\'ia-Granda'
'M. Rosario D\'iaz'

_publ_contact_author
;     Santiago Garc\'ia-Granda
      Departamento de Qu\'imica F\'isica y Anal\'itica
      Facultad de Qu\'imica
      Universidad de Oviedo
      Avda. Juli\'an Claver\'ia, 8
      33071 Oviedo
      Spain
;
_publ_contact_author_email sgg@uniovi.es
_publ_contact_author_fax '0034 98 5103125'
_publ_contact_author_phone '0034 98 5103477'
_publ_section_title
;
 Totally Selective Reaction of CO~2~ with Enantiopure Amino
 Epoxides under Mild Reaction Conditions. Synthesis and Synthetic
 Applications of Enantiopure (4R,1'S)- or
 (4S,1'S)-4-(1-Aminoalkyl)-2-oxo-1,3-dioxolanes
;
_journal_name_full 'Journal of Organic Chemistry'
_journal_page_first 7567
_journal_page_last 7573
_journal_paper_doi 10.1021/jo070829x
_journal_volume 72
_journal_year 2007
_chemical_absolute_configuration rmad
_chemical_formula_moiety 'C25 H25 N O3'
_chemical_formula_sum 'C25 H25 N O3'
_chemical_formula_weight 387.46
_chemical_name_systematic
;
 ?
;
_space_group_IT_number 4
_symmetry_cell_setting monoclinic
_symmetry_space_group_name_Hall 'P 2yb'
_symmetry_space_group_name_H-M 'P 1 21 1'
_atom_sites_solution_hydrogens geom
_atom_sites_solution_primary direct
_atom_sites_solution_secondary difmap
_audit_creation_method SHELXL-97
_cell_angle_alpha 90.00
_cell_angle_beta 91.697(7)
_cell_angle_gamma 90.00
_cell_formula_units_Z 4
_cell_length_a 11.0013(8)
_cell_length_b 9.2305(6)
_cell_length_c 21.6130(2)
_cell_measurement_reflns_used 4129
_cell_measurement_temperature 293(2)
_cell_measurement_theta_max 61.65
_cell_measurement_theta_min 0.00
_cell_volume 2193.8(2)
_computing_cell_refinement 'HKL Scalepack (Otwinowski & Minor 1997)'
_computing_data_collection 'Collect (Nonius BV, 1997-2000)'
_computing_data_reduction 'HKL Denzo and Scalepack (Otwinowski & Minor 1997)'
_computing_molecular_graphics 'PLATON (Spek, 2001)'
_computing_publication_material 'SHELX-97 (Sheldrick, 1997)'
_computing_structure_refinement 'SHELXL-97 (Sheldrick, 1997)'
_computing_structure_solution 'SHELXS-97 (Sheldrick, 1990)'
_diffrn_ambient_temperature 293(2)
_diffrn_detector_area_resol_mean 9
_diffrn_measured_fraction_theta_full 0.613
_diffrn_measured_fraction_theta_max 0.613
_diffrn_measurement_device '95mm CCD camera on \k-goniostat'
_diffrn_measurement_device_type KappaCCD
_diffrn_measurement_method '\w scans'
_diffrn_radiation_monochromator 'horizontally mounted graphite crystal'
_diffrn_radiation_source 'fine-focus sealed tube'
_diffrn_radiation_type CuK\a
_diffrn_radiation_wavelength 1.54180
_diffrn_reflns_av_R_equivalents 0.0470
_diffrn_reflns_av_sigmaI/netI 0.1002
_diffrn_reflns_limit_h_max 11
_diffrn_reflns_limit_h_min -11
_diffrn_reflns_limit_k_max 4
_diffrn_reflns_limit_k_min -9
_diffrn_reflns_limit_l_max 21
_diffrn_reflns_limit_l_min -22
_diffrn_reflns_number 8285
_diffrn_reflns_theta_full 61.22
_diffrn_reflns_theta_max 61.22
_diffrn_reflns_theta_min 4.09
_diffrn_standards_number 0
_exptl_absorpt_coefficient_mu 0.611
_exptl_absorpt_correction_T_max 0.940
_exptl_absorpt_correction_T_min 0.874
_exptl_absorpt_correction_type multi-scan
_exptl_absorpt_process_details
;
multi-scan from symmetry-related measurements 
 Sortav (Blessing 1995)
;
_exptl_crystal_colour colorless
_exptl_crystal_density_diffrn 1.173
_exptl_crystal_density_method 'not measured'
_exptl_crystal_description prism
_exptl_crystal_F_000 824
_exptl_crystal_size_max 0.20
_exptl_crystal_size_mid 0.15
_exptl_crystal_size_min 0.10
_refine_diff_density_max 0.148
_refine_diff_density_min -0.182
_refine_diff_density_rms 0.038
_refine_ls_abs_structure_details 'Flack H D (1983), Acta Cryst. A39, 876-881'
_refine_ls_abs_structure_Flack -0.3(6)
_refine_ls_extinction_method none
_refine_ls_goodness_of_fit_ref 1.024
_refine_ls_hydrogen_treatment constr
_refine_ls_matrix_type full
_refine_ls_number_parameters 523
_refine_ls_number_reflns 3094
_refine_ls_number_restraints 1
_refine_ls_restrained_S_all 1.024
_refine_ls_R_factor_all 0.1231
_refine_ls_R_factor_gt 0.0637
_refine_ls_shift/su_max 0.000
_refine_ls_shift/su_mean 0.000
_refine_ls_structure_factor_coef Fsqd
_refine_ls_weighting_details 'calc w=1/[\s^2^(Fo^2^)+(0.0871P)^2^+0.0000P] where P=(Fo^2^+2Fc^2^)/3'
_refine_ls_weighting_scheme calc
_refine_ls_wR_factor_gt 0.1423
_refine_ls_wR_factor_ref 0.1871
_reflns_number_gt 1724
_reflns_number_total 3094
_reflns_threshold_expression >2sigma(I)
_cod_data_source_file jo070829x.cif
_cod_data_source_block 3c
_cod_original_sg_symbol_H-M 'P 21'
_cod_database_code 4024189

loop_
_symmetry_equiv_pos_as_xyz
'x, y, z'
'-x, y+1/2, -z'

loop_
_atom_site_label
_atom_site_type_symbol
_atom_site_fract_x
_atom_site_fract_y
_atom_site_fract_z
_atom_site_U_iso_or_equiv
_atom_site_adp_type
_atom_site_occupancy
_atom_site_symmetry_multiplicity
_atom_site_calc_flag
_atom_site_refinement_flags
_atom_site_disorder_assembly
_atom_site_disorder_group
O27' O -1.0437(8) -0.7850(12) 0.0335(4) 0.117(3) Uani 1 1 d . . .
O26 O -0.4540(8) 0.0610(13) 0.3815(3) 0.109(3) Uani 1 1 d . . .
O26' O -0.9460(8) -0.7151(13) 0.1193(3) 0.112(3) Uani 1 1 d . . .
N11' N -1.1520(9) -0.5088(11) 0.1426(4) 0.085(3) Uani 1 1 d . . .
O27 O -0.5463(8) 0.1291(11) 0.4654(4) 0.116(3) Uani 1 1 d . . .
N11 N -0.6616(9) -0.1474(10) 0.3569(4) 0.085(3) Uani 1 1 d . . .
C20' C -1.2791(13) -0.6856(16) 0.1941(6) 0.095(4) Uani 1 1 d . . .
C4' C -0.9431(11) -0.4272(14) 0.1806(5) 0.094(3) Uani 1 1 d . . .
H4A' H -0.9822 -0.3520 0.2043 0.113 Uiso 1 1 calc R . .
H4B' H -0.9323 -0.5104 0.2077 0.113 Uiso 1 1 calc R . .
C13 C -0.7973(12) 0.0293(17) 0.3083(7) 0.101(5) Uani 1 1 d . . .
C5' C -0.8213(14) -0.3744(18) 0.1640(6) 0.092(4) Uani 1 1 d . . .
C3' C -1.0278(11) -0.4698(14) 0.1281(5) 0.090(4) Uani 1 1 d . . .
H3' H -1.0359 -0.3825 0.1025 0.109 Uiso 1 1 calc R . .
C12 C -0.6782(12) -0.0495(14) 0.3024(5) 0.093(4) Uani 1 1 d . . .
H12B H -0.6789 -0.1056 0.2644 0.111 Uiso 1 1 calc R . .
H12A H -0.6117 0.0194 0.3012 0.111 Uiso 1 1 calc R . .
C3 C -0.5335(10) -0.1827(12) 0.3729(4) 0.079(3) Uani 1 1 d . . .
H3 H -0.5379 -0.2715 0.3976 0.095 Uiso 1 1 calc R . .
C2 C -0.4724(11) -0.0756(14) 0.4151(5) 0.088(3) Uani 1 1 d . . .
H2 H -0.3938 -0.1140 0.4301 0.105 Uiso 1 1 calc R . .
C6 C -0.2306(17) -0.2125(15) 0.3254(5) 0.103(4) Uani 1 1 d . . .
H6 H -0.2364 -0.1279 0.3022 0.124 Uiso 1 1 calc R . .
O28 O -0.4878(10) 0.2935(12) 0.3969(4) 0.154(4) Uani 1 1 d . . .
C5 C -0.3339(12) -0.2866(18) 0.3392(5) 0.089(4) Uani 1 1 d . . .
C6' C -0.7148(17) -0.4447(16) 0.1744(5) 0.107(4) Uani 1 1 d . . .
H6' H -0.7168 -0.5326 0.1953 0.128 Uiso 1 1 calc R . .
C2' C -0.9693(11) -0.5838(17) 0.0855(5) 0.093(4) Uani 1 1 d . . .
H2' H -0.8918 -0.5455 0.0714 0.112 Uiso 1 1 calc R . .
C19' C -1.1603(12) -0.6035(15) 0.1966(5) 0.106(4) Uani 1 1 d . . .
H19D H -1.1550 -0.5458 0.2341 0.128 Uiso 1 1 calc R . .
H19C H -1.0930 -0.6714 0.1975 0.128 Uiso 1 1 calc R . .
C4 C -0.4556(11) -0.2244(14) 0.3179(4) 0.103(4) Uani 1 1 d . . .
H4A H -0.4989 -0.2954 0.2925 0.124 Uiso 1 1 calc R . .
H4B H -0.4422 -0.1394 0.2926 0.124 Uiso 1 1 calc R . .
C9' C -0.707(2) -0.1885(19) 0.1132(6) 0.132(5) Uani 1 1 d . . .
H9' H -0.7049 -0.0980 0.0942 0.158 Uiso 1 1 calc R . .
O28' O -0.9829(11) -0.9468(14) 0.1035(4) 0.155(4) Uani 1 1 d . . .
C10' C -0.8153(13) -0.247(2) 0.1313(6) 0.107(4) Uani 1 1 d . . .
H10' H -0.8873 -0.1992 0.1209 0.129 Uiso 1 1 calc R . .
C7' C -0.6047(16) -0.395(2) 0.1562(7) 0.134(5) Uani 1 1 d . . .
H7' H -0.5339 -0.4468 0.1655 0.161 Uiso 1 1 calc R . .
C10 C -0.3241(16) -0.4185(18) 0.3712(6) 0.112(4) Uani 1 1 d . . .
H10 H -0.3926 -0.4723 0.3806 0.134 Uiso 1 1 calc R . .
C17 C -0.9374(19) 0.1913(16) 0.3526(7) 0.129(5) Uani 1 1 d . . .
H17 H -0.9542 0.2584 0.3832 0.155 Uiso 1 1 calc R . .
C8' C -0.6013(15) -0.267(2) 0.1237(7) 0.123(5) Uani 1 1 d . . .
H8' H -0.5280 -0.2326 0.1089 0.147 Uiso 1 1 calc R . .
C7 C -0.1210(17) -0.260(2) 0.3451(7) 0.132(5) Uani 1 1 d . . .
H7 H -0.0520 -0.2049 0.3382 0.159 Uiso 1 1 calc R . .
C1' C -1.0448(11) -0.6326(18) 0.0293(5) 0.105(4) Uani 1 1 d . . .
H1A' H -1.1271 -0.5953 0.0308 0.126 Uiso 1 1 calc R . .
H1B' H -1.0087 -0.6002 -0.0087 0.126 Uiso 1 1 calc R . .
C9 C -0.210(2) -0.4644(17) 0.3879(6) 0.118(5) Uani 1 1 d . . .
H9 H -0.2030 -0.5518 0.4091 0.141 Uiso 1 1 calc R . .
C22' C -1.4129(19) -0.8581(18) 0.1453(6) 0.139(6) Uani 1 1 d . . .
H22' H -1.4287 -0.9216 0.1127 0.167 Uiso 1 1 calc R . .
C18' C -1.3264(14) -0.3949(16) 0.0453(8) 0.122(4) Uani 1 1 d . . .
H18' H -1.3406 -0.4924 0.0531 0.146 Uiso 1 1 calc R . .
C13' C -1.2645(11) -0.3109(19) 0.0893(6) 0.093(4) Uani 1 1 d . . .
C19 C -0.7404(11) -0.2740(15) 0.3493(5) 0.099(4) Uani 1 1 d . . .
H33A H -0.6995 -0.3464 0.3249 0.118 Uiso 1 1 calc R . .
H33B H -0.8144 -0.2460 0.3268 0.118 Uiso 1 1 calc R . .
C21' C -1.3070(15) -0.7848(18) 0.1484(6) 0.119(5) Uani 1 1 d . . .
H21 H -1.2502 -0.8021 0.1183 0.143 Uiso 1 1 calc R . .
C15 C -0.9961(18) 0.072(2) 0.2624(6) 0.134(6) Uani 1 1 d . . .
H15 H -1.0524 0.0540 0.2303 0.161 Uiso 1 1 calc R . .
C8 C -0.1105(17) -0.393(3) 0.3760(7) 0.134(6) Uani 1 1 d . . .
H8 H -0.0346 -0.4298 0.3878 0.160 Uiso 1 1 calc R . .
C18 C -0.8250(16) 0.1261(16) 0.3542(6) 0.114(5) Uani 1 1 d . . .
H18 H -0.7686 0.1470 0.3858 0.136 Uiso 1 1 calc R . .
C16 C -1.0246(13) 0.1638(19) 0.3093(9) 0.129(6) Uani 1 1 d . . .
H16 H -1.1013 0.2056 0.3112 0.154 Uiso 1 1 calc R . .
C25' C -1.3616(18) -0.6679(17) 0.2402(6) 0.133(5) Uani 1 1 d . . .
H25' H -1.3433 -0.6080 0.2738 0.160 Uiso 1 1 calc R . .
C15' C -1.2867(18) -0.1058(19) 0.0206(11) 0.145(6) Uani 1 1 d . . .
H15' H -1.2745 -0.0078 0.0130 0.174 Uiso 1 1 calc R . .
C1 C -0.5466(12) -0.0226(16) 0.4704(5) 0.105(4) Uani 1 1 d . . .
H1A H -0.6290 -0.0601 0.4678 0.126 Uiso 1 1 calc R . .
H1B H -0.5088 -0.0532 0.5094 0.126 Uiso 1 1 calc R . .
C23' C -1.4977(13) -0.8396(19) 0.1901(9) 0.132(5) Uani 1 1 d . . .
H23' H -1.5697 -0.8925 0.1892 0.158 Uiso 1 1 calc R . .
C12' C -1.2269(11) -0.3806(17) 0.1507(5) 0.101(4) Uani 1 1 d . . .
H12C H -1.1819 -0.3106 0.1758 0.121 Uiso 1 1 calc R . .
H12D H -1.2992 -0.4072 0.1726 0.121 Uiso 1 1 calc R . .
C14 C -0.8817(17) 0.0060(15) 0.2627(7) 0.123(5) Uani 1 1 d . . .
H14 H -0.8631 -0.0562 0.2304 0.148 Uiso 1 1 calc R . .
C16' C -1.348(2) -0.190(4) -0.0212(8) 0.168(9) Uani 1 1 d . . .
H16' H -1.3779 -0.1490 -0.0579 0.202 Uiso 1 1 calc R . .
C28' C -0.9889(16) -0.827(3) 0.0850(8) 0.125(6) Uani 1 1 d . . .
C24' C -1.4726(19) -0.740(2) 0.2361(7) 0.132(5) Uani 1 1 d . . .
H24' H -1.5312 -0.7211 0.2652 0.159 Uiso 1 1 calc R . .
C17' C -1.3671(16) -0.334(3) -0.0104(8) 0.158(7) Uani 1 1 d . . .
H17' H -1.4070 -0.3911 -0.0401 0.190 Uiso 1 1 calc R . .
C28 C -0.4930(16) 0.169(2) 0.4129(7) 0.123(5) Uani 1 1 d . . .
C14' C -1.2420(10) -0.170(2) 0.0757(8) 0.112(4) Uani 1 1 d . . .
H14' H -1.1957 -0.1147 0.1036 0.135 Uiso 1 1 calc R . .
C20 C -0.7730(11) -0.3390(17) 0.4109(7) 0.095(4) Uani 1 1 d . . .
C24 C -0.8631(16) -0.326(3) 0.5091(9) 0.152(7) Uani 1 1 d . . .
H65 H -0.9042 -0.2720 0.5381 0.183 Uiso 1 1 calc R . .
C23 C -0.838(2) -0.476(3) 0.5198(9) 0.166(9) Uani 1 1 d . . .
H64 H -0.8553 -0.5195 0.5573 0.199 Uiso 1 1 calc R . .
C25 C -0.8265(14) -0.2641(17) 0.4558(8) 0.124(5) Uani 1 1 d . . .
H66 H -0.8390 -0.1653 0.4503 0.149 Uiso 1 1 calc R . .
C22 C -0.7895(16) -0.5477(18) 0.4758(11) 0.137(6) Uani 1 1 d . . .
H63 H -0.7781 -0.6469 0.4808 0.164 Uiso 1 1 calc R . .
C21 C -0.7534(11) -0.482(2) 0.4204(7) 0.110(4) Uani 1 1 d . . .
H62 H -0.7162 -0.5376 0.3904 0.132 Uiso 1 1 calc R . .

loop_
_atom_site_aniso_label
_atom_site_aniso_U_11
_atom_site_aniso_U_22
_atom_site_aniso_U_33
_atom_site_aniso_U_23
_atom_site_aniso_U_13
_atom_site_aniso_U_12
O27' 0.181(9) 0.087(8) 0.082(6) 0.000(6) -0.014(5) -0.010(6)
O26 0.142(7) 0.095(8) 0.092(6) -0.016(7) 0.022(4) -0.036(6)
O26' 0.164(8) 0.081(7) 0.090(6) -0.018(7) -0.022(5) 0.035(6)
N11' 0.096(8) 0.078(8) 0.081(6) 0.008(5) 0.000(5) -0.003(7)
O27 0.172(8) 0.081(8) 0.096(6) 0.002(5) 0.026(5) -0.011(6)
N11 0.097(8) 0.070(7) 0.088(7) -0.002(6) 0.015(5) -0.011(7)
C20' 0.118(12) 0.108(12) 0.059(8) 0.024(9) 0.007(8) 0.026(10)
C4' 0.095(9) 0.070(9) 0.118(9) 0.003(7) 0.001(8) -0.011(7)
C13 0.080(9) 0.129(14) 0.092(9) 0.039(11) -0.024(8) -0.009(9)
C5' 0.104(13) 0.071(11) 0.099(9) -0.005(8) -0.002(8) 0.018(10)
C3' 0.079(8) 0.089(10) 0.104(8) -0.027(8) 0.000(7) -0.005(7)
C12 0.110(11) 0.097(10) 0.071(7) 0.001(7) 0.012(7) -0.006(8)
C3 0.092(9) 0.068(9) 0.077(7) -0.007(7) 0.006(7) 0.012(7)
C2 0.120(10) 0.065(10) 0.078(7) -0.013(8) 0.005(7) -0.009(8)
C6 0.101(11) 0.088(11) 0.120(10) -0.023(8) -0.002(9) 0.012(11)
O28 0.278(13) 0.065(7) 0.121(7) -0.006(6) 0.022(6) -0.024(8)
C5 0.079(10) 0.090(12) 0.097(8) -0.026(8) 0.011(7) -0.021(9)
C6' 0.106(11) 0.088(11) 0.126(10) -0.006(8) -0.003(9) 0.011(11)
C2' 0.095(9) 0.104(12) 0.080(8) 0.000(9) -0.007(7) -0.011(8)
C19' 0.100(11) 0.133(12) 0.085(9) 0.003(8) -0.010(7) 0.004(9)
C4 0.119(11) 0.093(10) 0.098(8) -0.023(8) 0.017(8) -0.005(8)
C9' 0.138(15) 0.098(14) 0.159(12) 0.006(10) 0.005(11) -0.002(14)
O28' 0.256(12) 0.106(10) 0.103(7) -0.001(7) -0.006(6) 0.021(9)
C10' 0.081(11) 0.105(15) 0.135(11) -0.026(10) -0.009(8) -0.008(10)
C7' 0.103(13) 0.113(16) 0.186(15) -0.014(12) 0.013(10) 0.004(12)
C10 0.132(16) 0.072(12) 0.132(11) -0.006(9) 0.028(9) -0.005(10)
C17 0.144(13) 0.127(14) 0.118(12) -0.003(9) 0.021(11) 0.052(12)
C8' 0.113(14) 0.094(14) 0.163(13) -0.020(11) 0.023(10) -0.023(12)
C7 0.126(16) 0.091(15) 0.179(14) -0.030(11) -0.001(12) -0.002(11)
C1' 0.124(10) 0.099(13) 0.092(9) -0.001(9) 0.002(8) 0.011(9)
C9 0.123(13) 0.085(13) 0.145(12) -0.028(9) -0.009(11) 0.026(12)
C22' 0.142(13) 0.163(16) 0.112(11) -0.026(10) 0.015(11) -0.049(12)
C18' 0.170(13) 0.073(10) 0.122(11) 0.009(11) -0.011(10) 0.036(10)
C13' 0.106(10) 0.082(12) 0.092(9) -0.009(10) 0.013(8) 0.001(8)
C19 0.107(9) 0.082(11) 0.107(9) 0.013(8) 0.006(7) -0.004(9)
C21' 0.128(13) 0.138(14) 0.090(10) -0.032(10) 0.003(9) -0.005(11)
C15 0.206(19) 0.128(13) 0.066(9) -0.002(9) -0.026(9) 0.010(13)
C8 0.109(14) 0.125(18) 0.166(14) -0.040(13) -0.017(11) 0.012(14)
C18 0.147(15) 0.102(12) 0.090(9) -0.034(9) -0.004(9) 0.015(10)
C16 0.116(11) 0.158(17) 0.110(10) 0.051(12) -0.027(11) 0.008(10)
C25' 0.159(14) 0.133(14) 0.108(11) 0.029(10) 0.017(11) -0.044(12)
C15' 0.208(18) 0.094(14) 0.136(14) 0.030(14) 0.036(13) -0.004(12)
C1 0.149(11) 0.079(11) 0.087(9) 0.011(8) 0.004(8) -0.035(9)
C23' 0.117(11) 0.147(16) 0.132(11) 0.019(12) 0.017(11) -0.044(11)
C12' 0.095(9) 0.118(13) 0.090(9) 0.015(8) 0.005(7) 0.007(9)
C14 0.138(12) 0.099(12) 0.134(13) 0.010(9) 0.039(11) 0.067(11)
C16' 0.22(2) 0.18(3) 0.099(12) 0.024(17) 0.020(12) 0.10(2)
C28' 0.172(14) 0.111(17) 0.093(12) 0.031(14) 0.033(10) 0.006(14)
C24' 0.182(18) 0.112(14) 0.105(11) 0.009(10) 0.036(10) -0.028(12)
C17' 0.178(14) 0.18(2) 0.118(15) 0.006(14) -0.022(10) 0.067(15)
C28 0.189(15) 0.096(15) 0.084(11) 0.007(12) 0.005(10) -0.040(14)
C14' 0.100(9) 0.102(15) 0.136(13) 0.007(11) 0.021(8) -0.004(10)
C20 0.095(9) 0.063(11) 0.125(12) 0.027(10) -0.034(9) -0.007(8)
C24 0.179(15) 0.16(2) 0.127(14) -0.020(13) 0.064(11) -0.051(15)
C23 0.24(2) 0.17(3) 0.089(12) 0.019(14) -0.022(12) -0.080(18)
C25 0.157(13) 0.099(12) 0.118(11) -0.031(11) 0.031(9) 0.008(10)
C22 0.166(15) 0.101(14) 0.139(14) 0.035(15) -0.070(13) -0.038(11)
C21 0.117(10) 0.115(16) 0.098(11) 0.003(10) 0.001(7) -0.009(10)

loop_
_atom_type_symbol
_atom_type_description
_atom_type_scat_dispersion_real
_atom_type_scat_dispersion_imag
_atom_type_scat_source
C C 0.0181 0.0091 'International Tables Vol C Tables 4.2.6.8 and 6.1.1.4'
H H 0.0000 0.0000 'International Tables Vol C Tables 4.2.6.8 and 6.1.1.4'
N N 0.0311 0.0180 'International Tables Vol C Tables 4.2.6.8 and 6.1.1.4'
O O 0.0492 0.0322 'International Tables Vol C Tables 4.2.6.8 and 6.1.1.4'

loop_
_geom_angle_atom_site_label_1
_geom_angle_atom_site_label_2
_geom_angle_atom_site_label_3
_geom_angle
_geom_angle_site_symmetry_1
_geom_angle_site_symmetry_3
_geom_angle_publ_flag
C28' O27' C1' 110.6(14) . . ?
C28 O26 C2 110.7(10) . . ?
C28' O26' C2' 108.2(11) . . ?
C12' N11' C3' 111.3(9) . . ?
C12' N11' C19' 109.9(9) . . ?
C3' N11' C19' 113.6(10) . . ?
C28 O27 C1 110.1(14) . . ?
C19 N11 C3 114.1(9) . . ?
C19 N11 C12 109.7(9) . . ?
C3 N11 C12 114.3(9) . . ?
C21' C20' C25' 117.4(14) . . ?
C21' C20' C19' 122.4(13) . . ?
C25' C20' C19' 120.1(15) . . ?
C5' C4' C3' 116.7(9) . . ?
C5' C4' H4A' 108.1 . . ?
C3' C4' H4A' 108.1 . . ?
C5' C4' H4B' 108.1 . . ?
C3' C4' H4B' 108.1 . . ?
H4A' C4' H4B' 107.3 . . ?
C14 C13 C18 117.9(13) . . ?
C14 C13 C12 116.2(15) . . ?
C18 C13 C12 125.9(14) . . ?
C6' C5' C10' 116.1(14) . . ?
C6' C5' C4' 126.0(17) . . ?
C10' C5' C4' 117.7(14) . . ?
N11' C3' C4' 117.9(9) . . ?
N11' C3' C2' 111.6(10) . . ?
C4' C3' C2' 111.6(10) . . ?
N11' C3' H3' 104.8 . . ?
C4' C3' H3' 104.8 . . ?
C2' C3' H3' 104.8 . . ?
N11 C12 C13 108.2(8) . . ?
N11 C12 H12B 110.1 . . ?
C13 C12 H12B 110.1 . . ?
N11 C12 H12A 110.1 . . ?
C13 C12 H12A 110.1 . . ?
H12B C12 H12A 108.4 . . ?
N11 C3 C2 114.0(9) . . ?
N11 C3 C4 115.2(9) . . ?
C2 C3 C4 112.8(10) . . ?
N11 C3 H3 104.4 . . ?
C2 C3 H3 104.5 . . ?
C4 C3 H3 104.5 . . ?
O26 C2 C3 109.4(9) . . ?
O26 C2 C1 101.2(9) . . ?
C3 C2 C1 116.3(11) . . ?
O26 C2 H2 109.9 . . ?
C3 C2 H2 109.9 . . ?
C1 C2 H2 109.9 . . ?
C7 C6 C5 120.9(15) . . ?
C7 C6 H6 119.6 . . ?
C5 C6 H6 119.6 . . ?
C6 C5 C10 119.3(13) . . ?
C6 C5 C4 118.5(16) . . ?
C10 C5 C4 122.1(14) . . ?
C5' C6' C7' 124.4(15) . . ?
C5' C6' H6' 117.8 . . ?
C7' C6' H6' 117.8 . . ?
O26' C2' C1' 104.0(11) . . ?
O26' C2' C3' 110.0(10) . . ?
C1' C2' C3' 116.7(11) . . ?
O26' C2' H2' 108.6 . . ?
C1' C2' H2' 108.6 . . ?
C3' C2' H2' 108.6 . . ?
N11' C19' C20' 110.1(9) . . ?
N11' C19' H19D 109.6 . . ?
C20' C19' H19D 109.6 . . ?
N11' C19' H19C 109.6 . . ?
C20' C19' H19C 109.6 . . ?
H19D C19' H19C 108.1 . . ?
C5 C4 C3 111.7(9) . . ?
C5 C4 H4A 109.3 . . ?
C3 C4 H4A 109.3 . . ?
C5 C4 H4B 109.3 . . ?
C3 C4 H4B 109.3 . . ?
H4A C4 H4B 107.9 . . ?
C10' C9' C8' 118.6(16) . . ?
C10' C9' H9' 120.7 . . ?
C8' C9' H9' 120.7 . . ?
C5' C10' C9' 122.6(15) . . ?
C5' C10' H10' 118.7 . . ?
C9' C10' H10' 118.7 . . ?
C6' C7' C8' 118.2(15) . . ?
C6' C7' H7' 120.9 . . ?
C8' C7' H7' 120.9 . . ?
C9 C10 C5 117.2(14) . . ?
C9 C10 H10 121.4 . . ?
C5 C10 H10 121.4 . . ?
C16 C17 C18 123.9(14) . . ?
C16 C17 H17 118.0 . . ?
C18 C17 H17 118.0 . . ?
C9' C8' C7' 119.8(15) . . ?
C9' C8' H8' 120.1 . . ?
C7' C8' H8' 120.1 . . ?
C6 C7 C8 119.9(17) . . ?
C6 C7 H7 120.0 . . ?
C8 C7 H7 120.0 . . ?
O27' C1' C2' 104.0(11) . . ?
O27' C1' H1A' 111.0 . . ?
C2' C1' H1A' 111.0 . . ?
O27' C1' H1B' 111.0 . . ?
C2' C1' H1B' 111.0 . . ?
H1A' C1' H1B' 109.0 . . ?
C8 C9 C10 124.1(17) . . ?
C8 C9 H9 118.0 . . ?
C10 C9 H9 117.9 . . ?
C21' C22' C23' 120.4(14) . . ?
C21' C22' H22' 119.8 . . ?
C23' C22' H22' 119.8 . . ?
C13' C18' C17' 120.5(16) . . ?
C13' C18' H18' 119.8 . . ?
C17' C18' H18' 119.8 . . ?
C14' C13' C18' 118.4(13) . . ?
C14' C13' C12' 123.2(15) . . ?
C18' C13' C12' 118.5(15) . . ?
N11 C19 C20 111.9(10) . . ?
N11 C19 H33A 109.2 . . ?
C20 C19 H33A 109.2 . . ?
N11 C19 H33B 109.2 . . ?
C20 C19 H33B 109.2 . . ?
H33A C19 H33B 107.9 . . ?
C22' C21' C20' 123.1(13) . . ?
C22' C21' H21 118.5 . . ?
C20' C21' H21 118.5 . . ?
C16 C15 C14 119.6(14) . . ?
C16 C15 H15 120.2 . . ?
C14 C15 H15 120.2 . . ?
C9 C8 C7 118.4(17) . . ?
C9 C8 H8 120.8 . . ?
C7 C8 H8 120.8 . . ?
C17 C18 C13 118.9(13) . . ?
C17 C18 H18 120.5 . . ?
C13 C18 H18 120.5 . . ?
C17 C16 C15 117.4(14) . . ?
C17 C16 H16 121.3 . . ?
C15 C16 H16 121.3 . . ?
C20' C25' C24' 119.5(15) . . ?
C20' C25' H25' 120.2 . . ?
C24' C25' H25' 120.3 . . ?
C16' C15' C14' 118.5(18) . . ?
C16' C15' H15' 120.8 . . ?
C14' C15' H15' 120.8 . . ?
O27 C1 C2 104.6(10) . . ?
O27 C1 H1A 110.8 . . ?
C2 C1 H1A 110.8 . . ?
O27 C1 H1B 110.8 . . ?
C2 C1 H1B 110.8 . . ?
H1A C1 H1B 108.9 . . ?
C22' C23' C24' 117.8(14) . . ?
C22' C23' H23' 121.1 . . ?
C24' C23' H23' 121.1 . . ?
N11' C12' C13' 112.3(10) . . ?
N11' C12' H12C 109.1 . . ?
C13' C12' H12C 109.1 . . ?
N11' C12' H12D 109.1 . . ?
C13' C12' H12D 109.1 . . ?
H12C C12' H12D 107.9 . . ?
C13 C14 C15 122.2(14) . . ?
C13 C14 H14 118.9 . . ?
C15 C14 H14 118.9 . . ?
C15' C16' C17' 121(2) . . ?
C15' C16' H16' 119.3 . . ?
C17' C16' H16' 119.3 . . ?
O28' C28' O27' 126(2) . . ?
O28' C28' O26' 121.2(18) . . ?
O27' C28' O26' 112.8(17) . . ?
C23' C24' C25' 121.5(14) . . ?
C23' C24' H24' 119.2 . . ?
C25' C24' H24' 119.2 . . ?
C16' C17' C18' 119(2) . . ?
C16' C17' H17' 120.3 . . ?
C18' C17' H17' 120.3 . . ?
O28 C28 O26 124.9(16) . . ?
O28 C28 O27 122(2) . . ?
O26 C28 O27 112.9(16) . . ?
C13' C14' C15' 121.7(15) . . ?
C13' C14' H14' 119.1 . . ?
C15' C14' H14' 119.1 . . ?
C25 C20 C21 117.6(14) . . ?
C25 C20 C19 123.6(14) . . ?
C21 C20 C19 118.7(16) . . ?
C25 C24 C23 119.0(17) . . ?
C25 C24 H65 120.5 . . ?
C23 C24 H65 120.5 . . ?
C22 C23 C24 117.5(19) . . ?
C22 C23 H64 121.2 . . ?
C24 C23 H64 121.2 . . ?
C20 C25 C24 123.0(15) . . ?
C20 C25 H66 118.5 . . ?
C24 C25 H66 118.5 . . ?
C23 C22 C21 122.7(19) . . ?
C23 C22 H63 118.7 . . ?
C21 C22 H63 118.7 . . ?
C20 C21 C22 120.0(15) . . ?
C20 C21 H62 120.0 . . ?
C22 C21 H62 120.0 . . ?

loop_
_geom_bond_atom_site_label_1
_geom_bond_atom_site_label_2
_geom_bond_distance
_geom_bond_site_symmetry_2
_geom_bond_publ_flag
O27' C28' 1.309(17) . ?
O27' C1' 1.410(13) . ?
O26 C28 1.289(19) . ?
O26 C2 1.472(13) . ?
O26' C28' 1.35(2) . ?
O26' C2' 1.434(14) . ?
N11' C12' 1.456(14) . ?
N11' C3' 1.456(13) . ?
N11' C19' 1.464(13) . ?
O27 C28 1.346(15) . ?
O27 C1 1.404(13) . ?
N11 C19 1.462(13) . ?
N11 C3 1.477(12) . ?
N11 C12 1.492(12) . ?
C20' C21' 1.374(15) . ?
C20' C25' 1.378(15) . ?
C20' C19' 1.510(16) . ?
C4' C5' 1.480(15) . ?
C4' C3' 1.500(13) . ?
C4' H4A' 0.9700 . ?
C4' H4B' 0.9700 . ?
C13 C14 1.351(17) . ?
C13 C18 1.377(15) . ?
C13 C12 1.507(15) . ?
C5' C6' 1.352(15) . ?
C5' C10' 1.372(16) . ?
C3' C2' 1.551(15) . ?
C3' H3' 0.9800 . ?
C12 H12B 0.9700 . ?
C12 H12A 0.9700 . ?
C3 C2 1.492(13) . ?
C3 C4 1.535(12) . ?
C3 H3 0.9800 . ?
C2 C1 1.548(14) . ?
C2 H2 0.9800 . ?
C6 C7 1.341(17) . ?
C6 C5 1.366(14) . ?
C6 H6 0.9300 . ?
O28 C28 1.199(17) . ?
C5 C10 1.404(17) . ?
C5 C4 1.515(15) . ?
C6' C7' 1.362(16) . ?
C6' H6' 0.9300 . ?
C2' C1' 1.518(14) . ?
C2' H2' 0.9800 . ?
C19' H19D 0.9700 . ?
C19' H19C 0.9700 . ?
C4 H4A 0.9700 . ?
C4 H4B 0.9700 . ?
C9' C10' 1.379(17) . ?
C9' C8' 1.380(18) . ?
C9' H9' 0.9300 . ?
O28' C28' 1.178(17) . ?
C10' H10' 0.9300 . ?
C7' C8' 1.382(19) . ?
C7' H7' 0.9300 . ?
C10 C9 1.359(16) . ?
C10 H10 0.9300 . ?
C17 C16 1.344(18) . ?
C17 C18 1.375(16) . ?
C17 H17 0.9300 . ?
C8' H8' 0.9300 . ?
C7 C8 1.399(19) . ?
C7 H7 0.9300 . ?
C1' H1A' 0.9700 . ?
C1' H1B' 0.9700 . ?
C9 C8 1.315(17) . ?
C9 H9 0.9300 . ?
C22' C21' 1.347(17) . ?
C22' C23' 1.374(16) . ?
C22' H22' 0.9300 . ?
C18' C13' 1.389(17) . ?
C18' C17' 1.390(19) . ?
C18' H18' 0.9300 . ?
C13' C14' 1.357(16) . ?
C13' C12' 1.520(15) . ?
C19 C20 1.512(15) . ?
C19 H33A 0.9700 . ?
C19 H33B 0.9700 . ?
C21' H21 0.9300 . ?
C15 C16 1.363(16) . ?
C15 C14 1.400(18) . ?
C15 H15 0.9300 . ?
C8 H8 0.9300 . ?
C18 H18 0.9300 . ?
C16 H16 0.9300 . ?
C25' C24' 1.393(19) . ?
C25' H25' 0.9300 . ?
C15' C16' 1.36(2) . ?
C15' C14' 1.41(2) . ?
C15' H15' 0.9300 . ?
C1 H1A 0.9700 . ?
C1 H1B 0.9700 . ?
C23' C24' 1.375(16) . ?
C23' H23' 0.9300 . ?
C12' H12C 0.9700 . ?
C12' H12D 0.9700 . ?
C14 H14 0.9300 . ?
C16' C17' 1.37(2) . ?
C16' H16' 0.9300 . ?
C24' H24' 0.9300 . ?
C17' H17' 0.9300 . ?
C14' H14' 0.9300 . ?
C20 C25 1.343(16) . ?
C20 C21 1.355(16) . ?
C24 C25 1.357(19) . ?
C24 C23 1.43(2) . ?
C24 H65 0.9300 . ?
C23 C22 1.29(2) . ?
C23 H64 0.9300 . ?
C25 H66 0.9300 . ?
C22 C21 1.408(19) . ?
C22 H63 0.9300 . ?
C21 H62 0.9300 . ?

loop_
_geom_torsion_atom_site_label_1
_geom_torsion_atom_site_label_2
_geom_torsion_atom_site_label_3
_geom_torsion_atom_site_label_4
_geom_torsion
_geom_torsion_site_symmetry_1
_geom_torsion_site_symmetry_2
_geom_torsion_site_symmetry_3
_geom_torsion_site_symmetry_4
_geom_torsion_publ_flag
C3' C4' C5' C6' -110.4(13) . . . . ?
C3' C4' C5' C10' 64.8(15) . . . . ?
C12' N11' C3' C4' 80.7(13) . . . . ?
C19' N11' C3' C4' -43.9(14) . . . . ?
C12' N11' C3' C2' -148.1(10) . . . . ?
C19' N11' C3' C2' 87.2(12) . . . . ?
C5' C4' C3' N11' -174.2(12) . . . . ?
C5' C4' C3' C2' 54.7(14) . . . . ?
C19 N11 C12 C13 75.5(12) . . . . ?
C3 N11 C12 C13 -154.9(10) . . . . ?
C14 C13 C12 N11 -118.6(11) . . . . ?
C18 C13 C12 N11 64.2(15) . . . . ?
C19 N11 C3 C2 -145.6(10) . . . . ?
C12 N11 C3 C2 87.1(11) . . . . ?
C19 N11 C3 C4 81.7(12) . . . . ?
C12 N11 C3 C4 -45.6(13) . . . . ?
C28 O26 C2 C3 130.0(12) . . . . ?
C28 O26 C2 C1 6.8(12) . . . . ?
N11 C3 C2 O26 -70.0(12) . . . . ?
C4 C3 C2 O26 63.8(13) . . . . ?
N11 C3 C2 C1 43.8(15) . . . . ?
C4 C3 C2 C1 177.6(11) . . . . ?
C7 C6 C5 C10 -3.7(17) . . . . ?
C7 C6 C5 C4 177.6(10) . . . . ?
C10' C5' C6' C7' 2.0(19) . . . . ?
C4' C5' C6' C7' 177.3(12) . . . . ?
C28' O26' C2' C1' 6.1(12) . . . . ?
C28' O26' C2' C3' 131.8(11) . . . . ?
N11' C3' C2' O26' -70.6(12) . . . . ?
C4' C3' C2' O26' 63.6(13) . . . . ?
N11' C3' C2' C1' 47.5(16) . . . . ?
C4' C3' C2' C1' -178.2(12) . . . . ?
C12' N11' C19' C20' 77.1(12) . . . . ?
C3' N11' C19' C20' -157.5(10) . . . . ?
C21' C20' C19' N11' 64.5(15) . . . . ?
C25' C20' C19' N11' -118.9(12) . . . . ?
C6 C5 C4 C3 -115.7(11) . . . . ?
C10 C5 C4 C3 65.6(14) . . . . ?
N11 C3 C4 C5 -168.9(11) . . . . ?
C2 C3 C4 C5 57.8(14) . . . . ?
C6' C5' C10' C9' -4.1(18) . . . . ?
C4' C5' C10' C9' -179.8(11) . . . . ?
C8' C9' C10' C5' 5.7(19) . . . . ?
C5' C6' C7' C8' -2(2) . . . . ?
C6 C5 C10 C9 1.1(17) . . . . ?
C4 C5 C10 C9 179.8(10) . . . . ?
C10' C9' C8' C7' -5(2) . . . . ?
C6' C7' C8' C9' 3(2) . . . . ?
C5 C6 C7 C8 5.0(19) . . . . ?
C28' O27' C1' C2' 5.2(13) . . . . ?
O26' C2' C1' O27' -6.7(12) . . . . ?
C3' C2' C1' O27' -128.0(12) . . . . ?
C5 C10 C9 C8 0(2) . . . . ?
C17' C18' C13' C14' -1.9(19) . . . . ?
C17' C18' C13' C12' 177.2(12) . . . . ?
C3 N11 C19 C20 76.6(11) . . . . ?
C12 N11 C19 C20 -153.7(10) . . . . ?
C23' C22' C21' C20' -2(2) . . . . ?
C25' C20' C21' C22' 4(2) . . . . ?
C19' C20' C21' C22' -179.6(13) . . . . ?
C10 C9 C8 C7 1(2) . . . . ?
C6 C7 C8 C9 -4(2) . . . . ?
C16 C17 C18 C13 2(2) . . . . ?
C14 C13 C18 C17 1.6(18) . . . . ?
C12 C13 C18 C17 178.9(12) . . . . ?
C18 C17 C16 C15 -4(2) . . . . ?
C14 C15 C16 C17 3.1(19) . . . . ?
C21' C20' C25' C24' -5.4(19) . . . . ?
C19' C20' C25' C24' 177.7(12) . . . . ?
C28 O27 C1 C2 5.5(14) . . . . ?
O26 C2 C1 O27 -7.1(11) . . . . ?
C3 C2 C1 O27 -125.5(11) . . . . ?
C21' C22' C23' C24' 3(2) . . . . ?
C3' N11' C12' C13' 76.8(12) . . . . ?
C19' N11' C12' C13' -156.5(10) . . . . ?
C14' C13' C12' N11' -124.4(13) . . . . ?
C18' C13' C12' N11' 56.5(13) . . . . ?
C18 C13 C14 C15 -2.5(19) . . . . ?
C12 C13 C14 C15 -180.0(11) . . . . ?
C16 C15 C14 C13 0(2) . . . . ?
C14' C15' C16' C17' 0(3) . . . . ?
C1' O27' C28' O28' 173.3(16) . . . . ?
C1' O27' C28' O26' -1.5(15) . . . . ?
C2' O26' C28' O28' -178.3(15) . . . . ?
C2' O26' C28' O27' -3.2(14) . . . . ?
C22' C23' C24' C25' -5(2) . . . . ?
C20' C25' C24' C23' 6(2) . . . . ?
C15' C16' C17' C18' 2(3) . . . . ?
C13' C18' C17' C16' -1(2) . . . . ?
C2 O26 C28 O28 178.9(15) . . . . ?
C2 O26 C28 O27 -3.9(15) . . . . ?
C1 O27 C28 O28 176.0(14) . . . . ?
C1 O27 C28 O26 -1.3(16) . . . . ?
C18' C13' C14' C15' 4.5(19) . . . . ?
C12' C13' C14' C15' -174.6(12) . . . . ?
C16' C15' C14' C13' -4(2) . . . . ?
N11 C19 C20 C25 56.4(15) . . . . ?
N11 C19 C20 C21 -127.3(12) . . . . ?
C25 C24 C23 C22 -6(3) . . . . ?
C21 C20 C25 C24 -1(2) . . . . ?
C19 C20 C25 C24 175.1(13) . . . . ?
C23 C24 C25 C20 4(2) . . . . ?
C24 C23 C22 C21 5(3) . . . . ?
C25 C20 C21 C22 0.3(18) . . . . ?
C19 C20 C21 C22 -176.2(11) . . . . ?
C23 C22 C21 C20 -2(2) . . . . ?
